data_7721046
loop_
_publ_author_name
'Zuo, Jing'
'Zhang, Jun'
'Li, Hongxiu'
'Hu, Chaojie'
'Zhao, Mei-Xin'

_publ_section_title
;
 Nickel Complexes Supported by a New Class of Fused Imidazonaphthyridine
 Tridentate N,N,N-Ligands for Ethylene Oligomerization and Isolation of a
 Key Ni-Al Intermediate
;
_journal_name_full 'Dalton Transactions'
_journal_paper_doi 10.1039/D6DT00825A
_journal_year 2026
_chemical_formula_moiety 'C24 H26 Cl2 N4 Ni'
_chemical_formula_sum 'C24 H26 Cl2 N4 Ni'
_chemical_formula_weight 500.10
_space_group_crystal_system orthorhombic
_space_group_IT_number 61
_space_group_name_Hall '-P 2ac 2ab'
_space_group_name_H-M_alt 'P b c a'
_atom_sites_solution_hydrogens geom
_audit_creation_date 2026-01-29
_audit_creation_method
;
Olex2 1.3
(compiled 2020.11.12 svn.r5f609507 for OlexSys, GUI svn.r6408)
;
_audit_update_record
;
2026-03-31 deposited with the CCDC.	2026-05-19 downloaded from the CCDC.
;
_cell_angle_alpha 90
_cell_angle_beta 90
_cell_angle_gamma 90
_cell_formula_units_Z 8
_cell_length_a 14.6615(2)
_cell_length_b 15.7274(3)
_cell_length_c 19.5070(3)
_cell_measurement_reflns_used 9930
_cell_measurement_temperature 200.00
_cell_measurement_theta_max 74.428
_cell_measurement_theta_min 4.705
_cell_volume 4498.07(13)
_computing_cell_refinement 'SAINT V8.40B (?, 2016)'
_computing_data_reduction 'SAINT V8.40B (?, 2016)'
_computing_molecular_graphics 'Olex2 1.3 (Dolomanov et al., 2009)'
_computing_publication_material 'Olex2 1.3 (Dolomanov et al., 2009)'
_computing_structure_refinement 'SHELXL 2018/3 (Sheldrick, 2015)'
_computing_structure_solution 'SHELXT 2018/2 (Sheldrick, 2018)'
_diffrn_ambient_temperature 200.00
_diffrn_detector 'photon counting detector'
_diffrn_detector_area_resol_mean 7.9
_diffrn_detector_type 'PHOTON III detector'
_diffrn_measured_fraction_theta_full 0.999
_diffrn_measured_fraction_theta_max 0.997
_diffrn_measurement_device 'three-circle diffractometer'
_diffrn_measurement_device_type 'Bruker D8 Venture PHOTON III'
_diffrn_measurement_method '\f and \w scans'
_diffrn_radiation_monochromator 'mirror optics'
_diffrn_radiation_probe x-ray
_diffrn_radiation_type CuK\a
_diffrn_radiation_wavelength 1.54178
_diffrn_reflns_av_R_equivalents 0.0580
_diffrn_reflns_av_unetI/netI 0.0281
_diffrn_reflns_Laue_measured_fraction_full 0.999
_diffrn_reflns_Laue_measured_fraction_max 0.997
_diffrn_reflns_limit_h_max 17
_diffrn_reflns_limit_h_min -18
_diffrn_reflns_limit_k_max 14
_diffrn_reflns_limit_k_min -19
_diffrn_reflns_limit_l_max 23
_diffrn_reflns_limit_l_min -23
_diffrn_reflns_number 39760
_diffrn_reflns_point_group_measured_fraction_full 0.999
_diffrn_reflns_point_group_measured_fraction_max 0.997
_diffrn_reflns_theta_full 67.679
_diffrn_reflns_theta_max 74.537
_diffrn_reflns_theta_min 4.705
_diffrn_source 'microfocus sealed X-ray tube'
_diffrn_source_current 1.0
_diffrn_source_power 0.05
_diffrn_source_type 'Incoatec I\ms Diamond II'
_diffrn_source_voltage 50.0
_exptl_absorpt_coefficient_mu 3.576
_exptl_absorpt_correction_T_max 0.7538
_exptl_absorpt_correction_T_min 0.6557
_exptl_absorpt_correction_type multi-scan
_exptl_absorpt_process_details
;
SADABS-2016/2 (Bruker,2016/2) was used for absorption correction.
wR2(int) was 0.0910 before and 0.0621 after correction.
The Ratio of minimum to maximum transmission is 0.8699.
The \l/2 correction factor is Not present.
;
_exptl_crystal_colour 'light red'
_exptl_crystal_colour_modifier light
_exptl_crystal_colour_primary red
_exptl_crystal_density_diffrn 1.477
_exptl_crystal_description block
_exptl_crystal_F_000 2080
_exptl_crystal_size_max 0.04
_exptl_crystal_size_mid 0.03
_exptl_crystal_size_min 0.015
_refine_diff_density_max 0.906
_refine_diff_density_min -0.311
_refine_diff_density_rms 0.060
_refine_ls_extinction_method none
_refine_ls_goodness_of_fit_ref 1.030
_refine_ls_hydrogen_treatment constr
_refine_ls_matrix_type full
_refine_ls_number_parameters 285
_refine_ls_number_reflns 4590
_refine_ls_number_restraints 0
_refine_ls_restrained_S_all 1.030
_refine_ls_R_factor_all 0.0446
_refine_ls_R_factor_gt 0.0367
_refine_ls_shift/su_max 0.001
_refine_ls_shift/su_mean 0.000
_refine_ls_structure_factor_coef Fsqd
_refine_ls_weighting_details 'w=1/[\s^2^(Fo^2^)+(0.0473P)^2^+3.5322P] where P=(Fo^2^+2Fc^2^)/3'
_refine_ls_weighting_scheme calc
_refine_ls_wR_factor_gt 0.0935
_refine_ls_wR_factor_ref 0.0981
_reflns_Friedel_coverage 0.000
_reflns_number_gt 3888
_reflns_number_total 4590
_reflns_threshold_expression 'I > 2\s(I)'
_cod_data_source_file d6dt00825a2.cif
_cod_data_source_block cu_20251031_y82240206_1_a
_cod_database_code 7721046
_shelx_shelxl_version_number 2018/3
_shelx_space_group_comment
;
The symmetry employed for this shelxl refinement is uniquely defined
by the following loop, which should always be used as a source of
symmetry information in preference to the above space-group names.
They are only intended as comments.
;
_shelx_estimated_absorpt_t_max 0.948
_shelx_estimated_absorpt_t_min 0.870
_olex2_refinement_description
;
1. Others
 Fixed Uiso: H2(0.05) H3(0.049) H4(0.051) H5(0.049) H8(0.041) H9(0.037)
 H12A(0.045) H12B(0.045) H12C(0.045) H15(0.036) H16(0.038) H17(0.034)
 H19(0.035) H20A(0.071) H20B(0.071) H20C(0.071) H21(0.03) H22A(0.054)
 H22B(0.054) H22C(0.054) H23A(0.055) H23B(0.055) H23C(0.055) H24A(0.056)
 H24B(0.056) H24C(0.056)
 Fixed X: H2(0.298859) H3(0.279686) H4(0.355175) H5(0.449269) H8(0.558802)
 H9(0.63171) H12A(0.70769) H12B(0.659241) H12C(0.730106) H15(0.761717)
 H16(0.713292) H17(0.595642) H19(0.6628) H20A(0.846496) H20B(0.793247)
 H20C(0.817401) H21(0.484211) H22A(0.489281) H22B(0.592497) H22C(0.545008)
 H23A(0.761481) H23B(0.733874) H23C(0.656438) H24A(0.395467) H24B(0.368522)
 H24C(0.431636)
 Fixed Y: H2(1.033863) H3(1.089519) H4(1.033815) H5(0.936395) H8(0.808165)
 H9(0.715653) H12A(0.616524) H12B(0.599533) H12C(0.676287) H15(0.666166)
 H16(0.526724) H17(0.470937) H19(0.814125) H20A(0.758296) H20B(0.756105)
 H20C(0.845288) H21(0.577688) H22A(0.435859) H22B(0.46684) H22C(0.410174)
 H23A(0.806359) H23B(0.892228) H23C(0.832855) H24A(0.569091) H24B(0.494244)
 H24C(0.474504)
 Fixed Z: H2(0.404755) H3(0.521927) H4(0.64871) H5(0.697164) H8(0.681487)
 H9(0.605084) H12A(0.445065) H12B(0.517292) H12C(0.50929) H15(0.230117)
 H16(0.213991) H17(0.279896) H19(0.349251) H20A(0.330278) H20B(0.401871)
 H20C(0.366789) H21(0.420366) H22A(0.453102) H22B(0.443713) H22C(0.385669)
 H23A(0.22293) H23B(0.261749) H23C(0.229322) H24A(0.319452) H24B(0.371208)
 H24C(0.306194)
;
_olex2_submission_special_instructions 'No special instructions were received'

loop_
_space_group_symop_operation_xyz
'x, y, z'
'-x+1/2, -y, z+1/2'
'-x, y+1/2, -z+1/2'
'x+1/2, -y+1/2, -z'
'-x, -y, -z'
'x-1/2, y, -z-1/2'
'x, -y-1/2, z-1/2'
'-x-1/2, y-1/2, z'

loop_
_atom_site_label
_atom_site_type_symbol
_atom_site_fract_x
_atom_site_fract_y
_atom_site_fract_z
_atom_site_U_iso_or_equiv
_atom_site_adp_type
_atom_site_occupancy
_atom_site_site_symmetry_order
_atom_site_calc_flag
_atom_site_refinement_flags_posn
_atom_site_refinement_flags_adp
_atom_site_refinement_flags_occupancy
_atom_site_disorder_assembly
_atom_site_disorder_group
Ni1 Ni 0.46307(2) 0.79366(2) 0.39785(2) 0.02395(11) Uani 1 1 d . . . . .
Cl2 Cl 0.47231(4) 0.82898(4) 0.28888(3) 0.03883(15) Uani 1 1 d . . . . .
Cl1 Cl 0.34183(3) 0.71284(3) 0.42790(3) 0.03652(14) Uani 1 1 d . . . . .
N3 N 0.38393(13) 0.94072(13) 0.44377(10) 0.0337(4) Uani 1 1 d . . . . .
N4 N 0.36779(13) 0.99109(12) 0.55072(10) 0.0333(4) Uani 1 1 d . . . . .
N2 N 0.50517(11) 0.81367(10) 0.49449(9) 0.0229(3) Uani 1 1 d . . . . .
N1 N 0.57123(11) 0.70842(10) 0.40610(8) 0.0205(3) Uani 1 1 d . . . . .
C11 C 0.40711(14) 0.93122(13) 0.50847(11) 0.0281(4) Uani 1 1 d . . . . .
C10 C 0.32691(16) 1.01063(16) 0.44446(14) 0.0415(6) Uani 1 1 d . . . . .
H2 H 0.298859 1.033863 0.404755 0.050 Uiso 1 1 calc R U . . .
C9 C 0.31580(16) 1.04213(15) 0.50870(14) 0.0410(6) Uani 1 1 d . . . . .
H3 H 0.279686 1.089519 0.521927 0.049 Uiso 1 1 calc R U . . .
C8 C 0.38389(18) 0.99219(16) 0.62078(13) 0.0424(6) Uani 1 1 d . . . . .
H4 H 0.355175 1.033815 0.648710 0.051 Uiso 1 1 calc R U . . .
C7 C 0.43944(18) 0.93514(17) 0.64904(12) 0.0410(6) Uani 1 1 d . . . . .
H5 H 0.449269 0.936395 0.697164 0.049 Uiso 1 1 calc R U . . .
C6 C 0.48511(15) 0.87141(14) 0.60831(11) 0.0304(4) Uani 1 1 d . . . . .
C12 C 0.46756(13) 0.87016(13) 0.53755(11) 0.0255(4) Uani 1 1 d . . . . .
C5 C 0.54618(16) 0.81103(15) 0.63378(12) 0.0344(5) Uani 1 1 d . . . . .
H8 H 0.558802 0.808165 0.681487 0.041 Uiso 1 1 calc R U . . .
C4 C 0.58808(15) 0.75544(14) 0.58874(11) 0.0309(4) Uani 1 1 d . . . . .
H9 H 0.631710 0.715653 0.605084 0.037 Uiso 1 1 calc R U . . .
C3 C 0.56604(13) 0.75805(13) 0.51941(10) 0.0236(4) Uani 1 1 d . . . . .
C2 C 0.60617(13) 0.70136(12) 0.46616(10) 0.0221(4) Uani 1 1 d . . . . .
C1 C 0.68235(14) 0.64345(14) 0.48617(11) 0.0303(4) Uani 1 1 d . . . . .
H12A H 0.707690 0.616524 0.445065 0.045 Uiso 1 1 calc R U . . .
H12B H 0.659241 0.599533 0.517292 0.045 Uiso 1 1 calc R U . . .
H12C H 0.730106 0.676287 0.509290 0.045 Uiso 1 1 calc R U . . .
C13 C 0.60868(12) 0.65773(12) 0.35065(10) 0.0208(4) Uani 1 1 d . . . . .
C14 C 0.67599(13) 0.69395(12) 0.30921(10) 0.0236(4) Uani 1 1 d . . . . .
C15 C 0.71478(14) 0.64355(14) 0.25830(11) 0.0297(4) Uani 1 1 d . . . . .
H15 H 0.761717 0.666166 0.230117 0.036 Uiso 1 1 calc R U . . .
C16 C 0.68556(16) 0.56078(14) 0.24839(11) 0.0319(5) Uani 1 1 d . . . . .
H16 H 0.713292 0.526724 0.213991 0.038 Uiso 1 1 calc R U . . .
C17 C 0.61620(15) 0.52727(13) 0.28825(11) 0.0285(4) Uani 1 1 d . . . . .
H17 H 0.595642 0.470937 0.279896 0.034 Uiso 1 1 calc R U . . .
C18 C 0.57600(13) 0.57488(12) 0.34049(10) 0.0231(4) Uani 1 1 d . . . . .
C19 C 0.70887(14) 0.78446(13) 0.31998(12) 0.0295(4) Uani 1 1 d . . . . .
H19 H 0.662800 0.814125 0.349251 0.035 Uiso 1 1 calc R U . . .
C20 C 0.79961(18) 0.78619(19) 0.35814(15) 0.0476(6) Uani 1 1 d . . . . .
H20A H 0.846496 0.758296 0.330278 0.071 Uiso 1 1 calc R U . . .
H20B H 0.793247 0.756105 0.401871 0.071 Uiso 1 1 calc R U . . .
H20C H 0.817401 0.845288 0.366789 0.071 Uiso 1 1 calc R U . . .
C22 C 0.50144(13) 0.53562(13) 0.38417(11) 0.0248(4) Uani 1 1 d . . . . .
H21 H 0.484211 0.577688 0.420366 0.030 Uiso 1 1 calc R U . . .
C24 C 0.53508(16) 0.45486(14) 0.41987(13) 0.0358(5) Uani 1 1 d . . . . .
H22A H 0.489281 0.435859 0.453102 0.054 Uiso 1 1 calc R U . . .
H22B H 0.592497 0.466840 0.443713 0.054 Uiso 1 1 calc R U . . .
H22C H 0.545008 0.410174 0.385669 0.054 Uiso 1 1 calc R U . . .
C21 C 0.71579(16) 0.83337(14) 0.25243(13) 0.0363(5) Uani 1 1 d . . . . .
H23A H 0.761481 0.806359 0.222930 0.055 Uiso 1 1 calc R U . . .
H23B H 0.733874 0.892228 0.261749 0.055 Uiso 1 1 calc R U . . .
H23C H 0.656438 0.832855 0.229322 0.055 Uiso 1 1 calc R U . . .
C23 C 0.41669(15) 0.51667(17) 0.34143(12) 0.0377(5) Uani 1 1 d . . . . .
H24A H 0.395467 0.569091 0.319452 0.056 Uiso 1 1 calc R U . . .
H24B H 0.368522 0.494244 0.371208 0.056 Uiso 1 1 calc R U . . .
H24C H 0.431636 0.474504 0.306194 0.056 Uiso 1 1 calc R U . . .

loop_
_atom_site_aniso_label
_atom_site_aniso_U_11
_atom_site_aniso_U_22
_atom_site_aniso_U_33
_atom_site_aniso_U_23
_atom_site_aniso_U_13
_atom_site_aniso_U_12
Ni1 0.01936(18) 0.0279(2) 0.02461(19) -0.00041(13) -0.00135(13) 0.00240(13)
Cl2 0.0366(3) 0.0509(3) 0.0290(3) 0.0088(2) 0.0002(2) 0.0134(2)
Cl1 0.0236(2) 0.0341(3) 0.0519(3) -0.0061(2) 0.0064(2) -0.0031(2)
N3 0.0285(9) 0.0353(10) 0.0373(10) 0.0016(8) 0.0013(8) -0.0018(8)
N4 0.0297(9) 0.0236(9) 0.0466(11) -0.0072(8) 0.0099(8) -0.0027(7)
N2 0.0228(8) 0.0221(8) 0.0239(8) -0.0034(6) 0.0009(6) -0.0007(6)
N1 0.0182(7) 0.0194(8) 0.0239(8) -0.0020(6) 0.0015(6) -0.0003(6)
C11 0.0250(9) 0.0245(10) 0.0347(11) -0.0050(8) 0.0063(8) -0.0037(8)
C10 0.0295(11) 0.0376(13) 0.0575(16) 0.0114(11) 0.0000(11) -0.0016(10)
C9 0.0295(11) 0.0285(11) 0.0650(17) 0.0021(11) 0.0094(11) 0.0020(9)
C8 0.0478(14) 0.0338(12) 0.0454(14) -0.0172(11) 0.0144(11) -0.0022(11)
C7 0.0491(14) 0.0434(14) 0.0304(12) -0.0144(10) 0.0078(10) -0.0042(11)
C6 0.0324(10) 0.0296(11) 0.0292(10) -0.0070(8) 0.0043(9) -0.0074(9)
C12 0.0235(9) 0.0242(10) 0.0289(10) -0.0057(8) 0.0043(8) -0.0041(8)
C5 0.0373(12) 0.0400(12) 0.0260(11) -0.0027(9) -0.0025(9) -0.0075(10)
C4 0.0316(11) 0.0320(11) 0.0291(11) 0.0003(9) -0.0048(8) -0.0031(9)
C3 0.0220(9) 0.0227(9) 0.0262(10) -0.0007(8) -0.0014(7) -0.0030(7)
C2 0.0196(8) 0.0203(9) 0.0264(10) -0.0007(7) -0.0017(7) -0.0030(7)
C1 0.0255(10) 0.0303(11) 0.0352(11) 0.0013(9) -0.0062(8) 0.0048(8)
C13 0.0172(8) 0.0211(9) 0.0241(9) -0.0019(7) -0.0008(7) 0.0048(7)
C14 0.0195(8) 0.0222(9) 0.0292(10) 0.0013(8) -0.0005(7) 0.0020(7)
C15 0.0269(10) 0.0307(11) 0.0316(11) 0.0039(9) 0.0077(8) 0.0042(8)
C16 0.0363(11) 0.0296(11) 0.0299(11) -0.0032(8) 0.0085(9) 0.0080(9)
C17 0.0334(11) 0.0203(10) 0.0319(11) -0.0040(8) 0.0011(8) 0.0031(8)
C18 0.0209(9) 0.0221(9) 0.0263(10) 0.0000(8) -0.0002(7) 0.0007(7)
C19 0.0254(10) 0.0249(10) 0.0382(12) -0.0015(8) 0.0048(9) -0.0040(8)
C20 0.0348(13) 0.0548(16) 0.0532(15) 0.0033(12) -0.0066(11) -0.0178(12)
C22 0.0230(9) 0.0203(9) 0.0312(10) -0.0020(8) 0.0018(8) -0.0008(7)
C24 0.0341(12) 0.0280(11) 0.0454(13) 0.0087(10) 0.0053(10) 0.0015(9)
C21 0.0332(11) 0.0277(11) 0.0481(14) 0.0055(9) 0.0052(10) -0.0048(9)
C23 0.0255(10) 0.0452(14) 0.0424(13) -0.0002(10) -0.0014(9) -0.0059(10)

loop_
_atom_type_symbol
_atom_type_description
_atom_type_scat_dispersion_real
_atom_type_scat_dispersion_imag
_atom_type_scat_source
C C 0.0181 0.0091 'International Tables Vol C Tables 4.2.6.8 and 6.1.1.4'
H H 0.0000 0.0000 'International Tables Vol C Tables 4.2.6.8 and 6.1.1.4'
Cl Cl 0.3639 0.7018 'International Tables Vol C Tables 4.2.6.8 and 6.1.1.4'
N N 0.0311 0.0180 'International Tables Vol C Tables 4.2.6.8 and 6.1.1.4'
Ni Ni -3.0029 0.5091 'International Tables Vol C Tables 4.2.6.8 and 6.1.1.4'

loop_
_geom_angle_atom_site_label_1
_geom_angle_atom_site_label_2
_geom_angle_atom_site_label_3
_geom_angle
_geom_angle_site_symmetry_1
_geom_angle_site_symmetry_3
_geom_angle_publ_flag
Cl2 Ni1 Cl1 116.13(3) . . ?
N2 Ni1 Cl2 147.99(5) . . ?
N2 Ni1 Cl1 94.95(5) . . ?
N2 Ni1 N1 78.13(7) . . ?
N1 Ni1 Cl2 100.97(5) . . ?
N1 Ni1 Cl1 102.50(5) . . ?
C11 N3 C10 103.7(2) . . ?
C11 N4 C8 121.8(2) . . ?
C9 N4 C11 105.9(2) . . ?
C9 N4 C8 132.3(2) . . ?
C12 N2 Ni1 124.42(14) . . ?
C3 N2 Ni1 116.27(13) . . ?
C3 N2 C12 118.60(18) . . ?
C2 N1 Ni1 115.47(13) . . ?
C2 N1 C13 118.80(16) . . ?
C13 N1 Ni1 125.73(12) . . ?
N3 C11 N4 112.8(2) . . ?
N3 C11 C12 128.27(19) . . ?
N4 C11 C12 118.87(19) . . ?
N3 C10 H2 124.1 . . ?
C9 C10 N3 111.8(2) . . ?
C9 C10 H2 124.1 . . ?
N4 C9 H3 127.2 . . ?
C10 C9 N4 105.7(2) . . ?
C10 C9 H3 127.2 . . ?
N4 C8 H4 119.9 . . ?
C7 C8 N4 120.2(2) . . ?
C7 C8 H4 119.9 . . ?
C8 C7 H5 119.2 . . ?
C8 C7 C6 121.6(2) . . ?
C6 C7 H5 119.2 . . ?
C12 C6 C7 117.8(2) . . ?
C5 C6 C7 125.0(2) . . ?
C5 C6 C12 117.2(2) . . ?
N2 C12 C11 116.93(18) . . ?
N2 C12 C6 123.3(2) . . ?
C6 C12 C11 119.73(19) . . ?
C6 C5 H8 120.4 . . ?
C4 C5 C6 119.2(2) . . ?
C4 C5 H8 120.4 . . ?
C5 C4 H9 120.1 . . ?
C5 C4 C3 119.7(2) . . ?
C3 C4 H9 120.1 . . ?
N2 C3 C4 121.76(19) . . ?
N2 C3 C2 113.61(17) . . ?
C4 C3 C2 124.64(19) . . ?
N1 C2 C3 115.28(17) . . ?
N1 C2 C1 126.15(18) . . ?
C3 C2 C1 118.57(17) . . ?
C2 C1 H12A 109.5 . . ?
C2 C1 H12B 109.5 . . ?
C2 C1 H12C 109.5 . . ?
H12A C1 H12B 109.5 . . ?
H12A C1 H12C 109.5 . . ?
H12B C1 H12C 109.5 . . ?
C14 C13 N1 118.32(17) . . ?
C14 C13 C18 122.57(18) . . ?
C18 C13 N1 119.11(17) . . ?
C13 C14 C19 121.79(18) . . ?
C15 C14 C13 117.98(18) . . ?
C15 C14 C19 120.21(18) . . ?
C14 C15 H15 119.7 . . ?
C16 C15 C14 120.59(19) . . ?
C16 C15 H15 119.7 . . ?
C15 C16 H16 119.8 . . ?
C15 C16 C17 120.46(19) . . ?
C17 C16 H16 119.8 . . ?
C16 C17 H17 119.5 . . ?
C16 C17 C18 121.1(2) . . ?
C18 C17 H17 119.5 . . ?
C13 C18 C22 123.01(17) . . ?
C17 C18 C13 117.23(18) . . ?
C17 C18 C22 119.75(18) . . ?
C14 C19 H19 107.6 . . ?
C14 C19 C20 111.19(19) . . ?
C14 C19 C21 111.95(18) . . ?
C20 C19 H19 107.6 . . ?
C20 C19 C21 110.72(19) . . ?
C21 C19 H19 107.6 . . ?
C19 C20 H20A 109.5 . . ?
C19 C20 H20B 109.5 . . ?
C19 C20 H20C 109.5 . . ?
H20A C20 H20B 109.5 . . ?
H20A C20 H20C 109.5 . . ?
H20B C20 H20C 109.5 . . ?
C18 C22 H21 108.0 . . ?
C18 C22 C24 111.17(17) . . ?
C18 C22 C23 111.06(17) . . ?
C24 C22 H21 108.0 . . ?
C23 C22 H21 108.0 . . ?
C23 C22 C24 110.43(18) . . ?
C22 C24 H22A 109.5 . . ?
C22 C24 H22B 109.5 . . ?
C22 C24 H22C 109.5 . . ?
H22A C24 H22B 109.5 . . ?
H22A C24 H22C 109.5 . . ?
H22B C24 H22C 109.5 . . ?
C19 C21 H23A 109.5 . . ?
C19 C21 H23B 109.5 . . ?
C19 C21 H23C 109.5 . . ?
H23A C21 H23B 109.5 . . ?
H23A C21 H23C 109.5 . . ?
H23B C21 H23C 109.5 . . ?
C22 C23 H24A 109.5 . . ?
C22 C23 H24B 109.5 . . ?
C22 C23 H24C 109.5 . . ?
H24A C23 H24B 109.5 . . ?
H24A C23 H24C 109.5 . . ?
H24B C23 H24C 109.5 . . ?

loop_
_geom_bond_atom_site_label_1
_geom_bond_atom_site_label_2
_geom_bond_distance
_geom_bond_site_symmetry_2
_geom_bond_publ_flag
Ni1 Cl2 2.2011(6) . ?
Ni1 Cl1 2.2626(6) . ?
Ni1 N2 2.0084(17) . ?
Ni1 N1 2.0828(16) . ?
N3 C11 1.315(3) . ?
N3 C10 1.381(3) . ?
N4 C11 1.378(3) . ?
N4 C9 1.377(3) . ?
N4 C8 1.387(3) . ?
N2 C12 1.341(3) . ?
N2 C3 1.341(3) . ?
N1 C2 1.284(3) . ?
N1 C13 1.451(2) . ?
C11 C12 1.425(3) . ?
C10 H2 0.9500 . ?
C10 C9 1.357(4) . ?
C9 H3 0.9500 . ?
C8 H4 0.9500 . ?
C8 C7 1.331(4) . ?
C7 H5 0.9500 . ?
C7 C6 1.444(3) . ?
C6 C12 1.404(3) . ?
C6 C5 1.396(3) . ?
C5 H8 0.9500 . ?
C5 C4 1.383(3) . ?
C4 H9 0.9500 . ?
C4 C3 1.391(3) . ?
C3 C2 1.490(3) . ?
C2 C1 1.493(3) . ?
C1 H12A 0.9800 . ?
C1 H12B 0.9800 . ?
C1 H12C 0.9800 . ?
C13 C14 1.397(3) . ?
C13 C18 1.402(3) . ?
C14 C15 1.392(3) . ?
C14 C19 1.517(3) . ?
C15 H15 0.9500 . ?
C15 C16 1.384(3) . ?
C16 H16 0.9500 . ?
C16 C17 1.384(3) . ?
C17 H17 0.9500 . ?
C17 C18 1.395(3) . ?
C18 C22 1.517(3) . ?
C19 H19 1.0000 . ?
C19 C20 1.525(3) . ?
C19 C21 1.529(3) . ?
C20 H20A 0.9800 . ?
C20 H20B 0.9800 . ?
C20 H20C 0.9800 . ?
C22 H21 1.0000 . ?
C22 C24 1.530(3) . ?
C22 C23 1.526(3) . ?
C24 H22A 0.9800 . ?
C24 H22B 0.9800 . ?
C24 H22C 0.9800 . ?
C21 H23A 0.9800 . ?
C21 H23B 0.9800 . ?
C21 H23C 0.9800 . ?
C23 H24A 0.9800 . ?
C23 H24B 0.9800 . ?
C23 H24C 0.9800 . ?

loop_
_geom_torsion_atom_site_label_1
_geom_torsion_atom_site_label_2
_geom_torsion_atom_site_label_3
_geom_torsion_atom_site_label_4
_geom_torsion
_geom_torsion_site_symmetry_1
_geom_torsion_site_symmetry_2
_geom_torsion_site_symmetry_3
_geom_torsion_site_symmetry_4
_geom_torsion_publ_flag
Ni1 N2 C12 C11 -13.4(3) . . . . ?
Ni1 N2 C12 C6 166.63(15) . . . . ?
Ni1 N2 C3 C4 -168.19(15) . . . . ?
Ni1 N2 C3 C2 11.9(2) . . . . ?
Ni1 N1 C2 C3 -2.4(2) . . . . ?
Ni1 N1 C2 C1 178.38(16) . . . . ?
Ni1 N1 C13 C14 86.3(2) . . . . ?
Ni1 N1 C13 C18 -93.5(2) . . . . ?
N3 C11 C12 N2 -1.2(3) . . . . ?
N3 C11 C12 C6 178.7(2) . . . . ?
N3 C10 C9 N4 0.3(3) . . . . ?
N4 C11 C12 N2 -179.24(18) . . . . ?
N4 C11 C12 C6 0.7(3) . . . . ?
N4 C8 C7 C6 0.6(4) . . . . ?
N2 C3 C2 N1 -6.0(3) . . . . ?
N2 C3 C2 C1 173.20(18) . . . . ?
N1 C13 C14 C15 176.89(18) . . . . ?
N1 C13 C14 C19 -1.2(3) . . . . ?
N1 C13 C18 C17 -177.69(17) . . . . ?
N1 C13 C18 C22 1.2(3) . . . . ?
C11 N3 C10 C9 -0.3(3) . . . . ?
C11 N4 C9 C10 -0.2(2) . . . . ?
C11 N4 C8 C7 0.8(4) . . . . ?
C10 N3 C11 N4 0.2(2) . . . . ?
C10 N3 C11 C12 -177.9(2) . . . . ?
C9 N4 C11 N3 0.0(2) . . . . ?
C9 N4 C11 C12 178.27(19) . . . . ?
C9 N4 C8 C7 -178.9(2) . . . . ?
C8 N4 C11 N3 -179.8(2) . . . . ?
C8 N4 C11 C12 -1.5(3) . . . . ?
C8 N4 C9 C10 179.5(2) . . . . ?
C8 C7 C6 C12 -1.4(4) . . . . ?
C8 C7 C6 C5 178.1(2) . . . . ?
C7 C6 C12 N2 -179.4(2) . . . . ?
C7 C6 C12 C11 0.7(3) . . . . ?
C7 C6 C5 C4 -177.5(2) . . . . ?
C6 C5 C4 C3 -2.7(3) . . . . ?
C12 N2 C3 C4 2.6(3) . . . . ?
C12 N2 C3 C2 -177.30(17) . . . . ?
C12 C6 C5 C4 2.0(3) . . . . ?
C5 C6 C12 N2 1.1(3) . . . . ?
C5 C6 C12 C11 -178.88(19) . . . . ?
C5 C4 C3 N2 0.4(3) . . . . ?
C5 C4 C3 C2 -179.7(2) . . . . ?
C4 C3 C2 N1 174.06(19) . . . . ?
C4 C3 C2 C1 -6.7(3) . . . . ?
C3 N2 C12 C11 176.58(17) . . . . ?
C3 N2 C12 C6 -3.4(3) . . . . ?
C2 N1 C13 C14 -93.9(2) . . . . ?
C2 N1 C13 C18 86.3(2) . . . . ?
C13 N1 C2 C3 177.75(16) . . . . ?
C13 N1 C2 C1 -1.4(3) . . . . ?
C13 C14 C15 C16 1.5(3) . . . . ?
C13 C14 C19 C20 101.0(2) . . . . ?
C13 C14 C19 C21 -134.6(2) . . . . ?
C13 C18 C22 C24 -120.8(2) . . . . ?
C13 C18 C22 C23 115.9(2) . . . . ?
C14 C13 C18 C17 2.6(3) . . . . ?
C14 C13 C18 C22 -178.59(18) . . . . ?
C14 C15 C16 C17 1.1(3) . . . . ?
C15 C14 C19 C20 -77.1(3) . . . . ?
C15 C14 C19 C21 47.3(3) . . . . ?
C15 C16 C17 C18 -1.9(3) . . . . ?
C16 C17 C18 C13 0.1(3) . . . . ?
C16 C17 C18 C22 -178.77(19) . . . . ?
C17 C18 C22 C24 58.1(3) . . . . ?
C17 C18 C22 C23 -65.3(2) . . . . ?
C18 C13 C14 C15 -3.4(3) . . . . ?
C18 C13 C14 C19 178.52(18) . . . . ?
C19 C14 C15 C16 179.6(2) . . . . ?
